data_7015443
loop_
_publ_author_name
'Mason, Kevin'
'Gass, Ian A.'
'White, Fraser J.'
'Papaefstathiou, Giannis S.'
'Brechin, Euan K.'
'Tasker, Peter A.'

_publ_section_title
;
 Hexa- and octanuclear iron(III) salicylaldoxime clusters.
;
_journal_issue 12
_journal_name_full 'Dalton transactions (Cambridge, England : 2003)'
_journal_page_first 2875
_journal_page_last 2881
_journal_paper_doi 10.1039/c0dt01593h
_journal_volume 40
_journal_year 2011
_chemical_compound_source 'Kevin Mason'
_chemical_formula_moiety 'C72 H74 Br4 Fe8 N10 O18, 2Et2O, MeOH'
_chemical_formula_sum 'C81 H98 Br4 Fe8 N10 O21'
_chemical_formula_weight 2314.13
_chemical_name_systematic
;
?
;
_space_group_IT_number 148
_symmetry_cell_setting hexagonal
_symmetry_space_group_name_Hall '-R 3'
_symmetry_space_group_name_H-M 'R -3 :H'
_atom_sites_solution_hydrogens geom
_atom_sites_solution_primary direct
_atom_sites_solution_secondary difmap
_audit_creation_method SHELXL-97
_cell_angle_alpha 90.00
_cell_angle_beta 90.00
_cell_angle_gamma 120.00
_cell_formula_units_Z 9
_cell_length_a 42.1099(11)
_cell_length_b 42.1099(11)
_cell_length_c 13.8971(4)
_cell_measurement_reflns_used 7220
_cell_measurement_temperature 150(2)
_cell_measurement_theta_max 25.521
_cell_measurement_theta_min 2.4905
_cell_volume 21341.4(10)
_computing_cell_refinement Saint
_computing_data_reduction Saint
_computing_molecular_graphics Shelxp
_computing_publication_material 'Platon, encifer'
_computing_structure_refinement 'SHELXL-97 (Sheldrick, 2008)'
_computing_structure_solution 'Shelxs Sheldrick'
_diffrn_ambient_temperature 150(2)
_diffrn_measured_fraction_theta_full 0.999
_diffrn_measured_fraction_theta_max 0.917
_diffrn_measurement_device_type 'Bruker Smart Apex CCD'
_diffrn_measurement_method 'Phi and Omega scans'
_diffrn_radiation_monochromator graphite
_diffrn_radiation_source 'fine-focus sealed tube'
_diffrn_radiation_type MoK\a
_diffrn_radiation_wavelength 0.71073
_diffrn_reflns_av_R_equivalents 0.0560
_diffrn_reflns_av_sigmaI/netI 0.0902
_diffrn_reflns_limit_h_max 43
_diffrn_reflns_limit_h_min -55
_diffrn_reflns_limit_k_max 57
_diffrn_reflns_limit_k_min -41
_diffrn_reflns_limit_l_max 19
_diffrn_reflns_limit_l_min -19
_diffrn_reflns_number 41524
_diffrn_reflns_theta_full 27.50
_diffrn_reflns_theta_max 29.83
_diffrn_reflns_theta_min 1.68
_exptl_absorpt_coefficient_mu 2.943
_exptl_absorpt_correction_T_max 0.8117
_exptl_absorpt_correction_T_min 0.6050
_exptl_absorpt_correction_type multi-scan
_exptl_absorpt_process_details 'SADABS 2007/2'
_exptl_crystal_colour black
_exptl_crystal_density_diffrn 1.621
_exptl_crystal_density_method 'not measured'
_exptl_crystal_description plate
_exptl_crystal_F_000 10530
_exptl_crystal_recrystallization_method 'Diffusion of Et2O into MeOH/pyridine solution'
_exptl_crystal_size_max 0.31
_exptl_crystal_size_mid 0.19
_exptl_crystal_size_min 0.07
_platon_squeeze_details
;
;
_refine_diff_density_max 0.649
_refine_diff_density_min -0.435
_refine_diff_density_rms 0.107
_refine_ls_extinction_method none
_refine_ls_goodness_of_fit_ref 0.929
_refine_ls_hydrogen_treatment constr
_refine_ls_matrix_type full
_refine_ls_number_parameters 505
_refine_ls_number_reflns 12493
_refine_ls_number_restraints 1
_refine_ls_restrained_S_all 0.929
_refine_ls_R_factor_all 0.0890
_refine_ls_R_factor_gt 0.0466
_refine_ls_shift/su_max 0.003
_refine_ls_shift/su_mean 0.000
_refine_ls_structure_factor_coef Fsqd
_refine_ls_weighting_details 'calc w=1/[\s^2^(Fo^2^)+(0.0590P)^2^+0.0000P] where P=(Fo^2^+2Fc^2^)/3'
_refine_ls_weighting_scheme calc
_refine_ls_wR_factor_gt 0.1083
_refine_ls_wR_factor_ref 0.1181
_reflns_number_gt 7412
_reflns_number_total 12493
_reflns_threshold_expression >2sigma(I)
_cod_data_source_file c0dt01593h.txt
_cod_data_source_block pt9019
_cod_original_sg_symbol_H-M 'R -3'
_cod_database_code 7015443

loop_
_symmetry_equiv_pos_as_xyz
'x, y, z'
'-y, x-y, z'
'-x+y, -x, z'
'x+2/3, y+1/3, z+1/3'
'-y+2/3, x-y+1/3, z+1/3'
'-x+y+2/3, -x+1/3, z+1/3'
'x+1/3, y+2/3, z+2/3'
'-y+1/3, x-y+2/3, z+2/3'
'-x+y+1/3, -x+2/3, z+2/3'
'-x, -y, -z'
'y, -x+y, -z'
'x-y, x, -z'
'-x+2/3, -y+1/3, -z+1/3'
'y+2/3, -x+y+1/3, -z+1/3'
'x-y+2/3, x+1/3, -z+1/3'
'-x+1/3, -y+2/3, -z+2/3'
'y+1/3, -x+y+2/3, -z+2/3'
'x-y+1/3, x+2/3, -z+2/3'

loop_
_atom_site_label
_atom_site_type_symbol
_atom_site_fract_x
_atom_site_fract_y
_atom_site_fract_z
_atom_site_U_iso_or_equiv
_atom_site_adp_type
_atom_site_occupancy
_atom_site_symmetry_multiplicity
_atom_site_calc_flag
_atom_site_refinement_flags
_atom_site_disorder_assembly
_atom_site_disorder_group
Fe1 Fe 0.820457(13) 0.182065(13) -0.01626(3) 0.02556(12) Uani 1 1 d U . .
Fe2 Fe 0.867989(13) 0.167269(13) 0.13160(4) 0.02537(12) Uani 1 1 d . . .
Fe3 Fe 0.808118(13) 0.083679(13) 0.22354(4) 0.02689(12) Uani 1 1 d . . .
Fe4 Fe 0.786186(14) 0.036258(14) 0.41066(4) 0.03091(13) Uani 1 1 d . . .
Br1 Br 0.790328(10) 0.161095(11) -0.16897(3) 0.03820(11) Uani 1 1 d U . .
Br2 Br 0.720972(10) -0.013727(10) 0.40408(3) 0.03876(11) Uani 1 1 d . . .
O123 O 0.82203(6) 0.13509(6) 0.21211(16) 0.0254(5) Uani 1 1 d . . .
C1A C 0.86208(9) 0.14776(10) -0.0835(3) 0.0302(8) Uani 1 1 d . . .
O1A O 0.84322(6) 0.15063(6) -0.00747(16) 0.0272(5) Uani 1 1 d . . .
C2A C 0.88643(9) 0.17840(9) -0.1392(3) 0.0276(8) Uani 1 1 d . . .
C3A C 0.90331(10) 0.17263(10) -0.2189(3) 0.0344(9) Uani 1 1 d . . .
H3A H 0.9193 0.1930 -0.2579 0.041 Uiso 1 1 calc R . .
C4A C 0.89748(11) 0.13855(11) -0.2423(3) 0.0401(10) Uani 1 1 d . . .
H4A H 0.9088 0.1352 -0.2976 0.048 Uiso 1 1 calc R . .
C5A C 0.87495(12) 0.10902(11) -0.1844(3) 0.0462(11) Uani 1 1 d . . .
H5A H 0.8716 0.0854 -0.1986 0.055 Uiso 1 1 calc R . .
C6A C 0.85719(10) 0.11358(10) -0.1055(3) 0.0350(9) Uani 1 1 d . . .
H6A H 0.8416 0.0931 -0.0665 0.042 Uiso 1 1 calc R . .
C21A C 0.89763(9) 0.21608(9) -0.1087(2) 0.0273(8) Uani 1 1 d . . .
N22A N 0.87492(7) 0.22142(7) -0.0607(2) 0.0258(6) Uani 1 1 d . . .
O23A O 0.88842(6) 0.25613(6) -0.01870(16) 0.0276(5) Uani 1 1 d . . .
C24A C 0.93565(9) 0.24645(9) -0.1310(3) 0.0329(9) Uani 1 1 d . . .
H24A H 0.9419 0.2673 -0.0886 0.049 Uiso 1 1 calc R . .
H24B H 0.9368 0.2540 -0.1982 0.049 Uiso 1 1 calc R . .
H24C H 0.9531 0.2378 -0.1208 0.049 Uiso 1 1 calc R . .
C1B C 0.94251(9) 0.18735(10) 0.0729(2) 0.0328(9) Uani 1 1 d . . .
O1B O 0.91504(6) 0.19399(7) 0.07593(17) 0.0325(6) Uani 1 1 d . . .
C2B C 0.93844(10) 0.15204(11) 0.0845(3) 0.0350(9) Uani 1 1 d . . .
C3B C 0.97034(11) 0.14937(12) 0.0808(3) 0.0457(10) Uani 1 1 d . . .
H3B H 0.9683 0.1260 0.0888 0.055 Uiso 1 1 calc R . .
C4B C 1.00446(11) 0.17936(13) 0.0659(3) 0.0535(12) Uani 1 1 d . . .
H4B H 1.0255 0.1766 0.0642 0.064 Uiso 1 1 calc R . .
C5B C 1.00800(11) 0.21332(13) 0.0535(3) 0.0519(12) Uani 1 1 d . . .
H5B H 1.0316 0.2340 0.0428 0.062 Uiso 1 1 calc R . .
C6B C 0.97793(10) 0.21779(11) 0.0564(3) 0.0404(10) Uani 1 1 d . . .
H6B H 0.9808 0.2415 0.0472 0.048 Uiso 1 1 calc R . .
C21B C 0.90302(10) 0.11842(10) 0.0991(3) 0.0352(9) Uani 1 1 d . . .
N22B N 0.87400(8) 0.12063(8) 0.1193(2) 0.0288(7) Uani 1 1 d . . .
O23B O 0.84135(6) 0.08736(6) 0.12520(17) 0.0304(6) Uani 1 1 d . . .
C24B C 0.90028(12) 0.08162(12) 0.0907(4) 0.0590(13) Uani 1 1 d . . .
H24D H 0.8745 0.0623 0.0962 0.088 Uiso 1 1 calc R . .
H24E H 0.9146 0.0788 0.1422 0.088 Uiso 1 1 calc R . .
H24F H 0.9099 0.0797 0.0281 0.088 Uiso 1 1 calc R . .
O1C O 0.80699(7) 0.00914(7) 0.4627(2) 0.0418(7) Uani 1 1 d . . .
C1C C 0.83370(12) 0.02175(11) 0.5268(3) 0.0422(10) Uani 1 1 d . . .
C2C C 0.86628(11) 0.05609(11) 0.5186(3) 0.0399(9) Uani 1 1 d . . .
C3C C 0.89461(13) 0.06615(13) 0.5871(3) 0.0513(11) Uani 1 1 d . . .
H3C H 0.9166 0.0891 0.5812 0.062 Uiso 1 1 calc R . .
C4C C 0.89079(15) 0.04327(14) 0.6621(4) 0.0650(14) Uani 1 1 d . . .
H4C H 0.9103 0.0500 0.7064 0.078 Uiso 1 1 calc R . .
C5C C 0.85818(15) 0.01026(14) 0.6726(4) 0.0614(14) Uani 1 1 d . . .
H5C H 0.8550 -0.0051 0.7261 0.074 Uiso 1 1 calc R . .
C6C C 0.83026(13) -0.00043(12) 0.6060(3) 0.0497(11) Uani 1 1 d . . .
H6C H 0.8083 -0.0233 0.6140 0.060 Uiso 1 1 calc R . .
C21C C 0.87200(11) 0.08174(11) 0.4401(3) 0.0388(9) Uani 1 1 d . . .
N22C N 0.84320(8) 0.08056(8) 0.4027(2) 0.0317(7) Uani 1 1 d . . .
O23C O 0.85037(6) 0.10540(6) 0.32813(16) 0.0283(5) Uani 1 1 d . . .
C24C C 0.90936(11) 0.10829(12) 0.4062(3) 0.0529(12) Uani 1 1 d . . .
H24G H 0.9089 0.1119 0.3367 0.079 Uiso 1 1 calc R . .
H24H H 0.9259 0.0988 0.4203 0.079 Uiso 1 1 calc R . .
H24I H 0.9181 0.1318 0.4393 0.079 Uiso 1 1 calc R . .
N1D N 0.76053(8) 0.06197(8) 0.1340(2) 0.0294(7) Uani 1 1 d . . .
C2D C 0.72776(10) 0.03663(10) 0.1702(3) 0.0365(9) Uani 1 1 d . . .
H2D H 0.7262 0.0297 0.2359 0.044 Uiso 1 1 calc R . .
C3D C 0.69665(10) 0.02059(10) 0.1150(3) 0.0336(9) Uani 1 1 d . . .
H3D H 0.6739 0.0028 0.1421 0.040 Uiso 1 1 calc R . .
C4D C 0.69859(11) 0.03048(10) 0.0205(3) 0.0383(9) Uani 1 1 d . . .
H4D H 0.6773 0.0193 -0.0188 0.046 Uiso 1 1 calc R . .
C5D C 0.73156(11) 0.05663(11) -0.0169(3) 0.0385(9) Uani 1 1 d . . .
H5D H 0.7334 0.0642 -0.0820 0.046 Uiso 1 1 calc R . .
C6D C 0.76195(10) 0.07162(10) 0.0417(3) 0.0323(8) Uani 1 1 d . . .
H6D H 0.7848 0.0895 0.0155 0.039 Uiso 1 1 calc R . .
N1E N 0.78232(8) 0.05180(8) 0.5580(2) 0.0318(7) Uani 1 1 d . . .
C2E C 0.76039(11) 0.02612(11) 0.6207(3) 0.0433(10) Uani 1 1 d . . .
H2E H 0.7453 0.0016 0.5991 0.052 Uiso 1 1 calc R . .
C3E C 0.75923(12) 0.03449(13) 0.7174(3) 0.0584(13) Uani 1 1 d . . .
H3E H 0.7438 0.0159 0.7613 0.070 Uiso 1 1 calc R . .
C4E C 0.78042(13) 0.06948(14) 0.7476(3) 0.0638(14) Uani 1 1 d . . .
H4E H 0.7793 0.0758 0.8126 0.077 Uiso 1 1 calc R . .
C5E C 0.80342(11) 0.09567(12) 0.6842(3) 0.0471(11) Uani 1 1 d . . .
H5E H 0.8187 0.1203 0.7045 0.056 Uiso 1 1 calc R . .
C6E C 0.80400(10) 0.08580(10) 0.5916(3) 0.0358(9) Uani 1 1 d . . .
H6E H 0.8207 0.1040 0.5483 0.043 Uiso 1 1 calc R . .
O1F O 0.88810(6) 0.18111(6) 0.26542(17) 0.0276(5) Uani 1 1 d . . .
C2F C 0.92613(9) 0.19588(10) 0.2878(3) 0.0337(9) Uani 1 1 d . . .
H2F1 H 0.9411 0.2096 0.2324 0.050 Uiso 1 1 calc R . .
H2F2 H 0.9308 0.1758 0.3030 0.050 Uiso 1 1 calc R . .
H2F3 H 0.9326 0.2123 0.3434 0.050 Uiso 1 1 calc R . .
O1G O 0.79343(6) 0.03420(6) 0.27106(17) 0.0295(6) Uani 1 1 d . . .
C2G C 0.79665(14) 0.00644(11) 0.2231(3) 0.0550(12) Uani 1 1 d . . .
H2G1 H 0.8000 0.0118 0.1540 0.083 Uiso 1 1 calc R . .
H2G2 H 0.7743 -0.0172 0.2334 0.083 Uiso 1 1 calc R . .
H2G3 H 0.8178 0.0054 0.2485 0.083 Uiso 1 1 calc R . .

loop_
_atom_site_aniso_label
_atom_site_aniso_U_11
_atom_site_aniso_U_22
_atom_site_aniso_U_33
_atom_site_aniso_U_23
_atom_site_aniso_U_13
_atom_site_aniso_U_12
Fe1 0.0240(3) 0.0258(3) 0.0211(3) 0.0023(2) -0.0001(2) 0.0082(2)
Fe2 0.0223(2) 0.0275(3) 0.0216(3) 0.0028(2) 0.0007(2) 0.0089(2)
Fe3 0.0262(3) 0.0260(3) 0.0229(3) 0.0009(2) 0.0006(2) 0.0089(2)
Fe4 0.0334(3) 0.0280(3) 0.0279(3) 0.0032(2) 0.0045(2) 0.0128(2)
Br1 0.0381(2) 0.0404(2) 0.0258(2) -0.00125(17) -0.00502(17) 0.01184(18)
Br2 0.0360(2) 0.0324(2) 0.0392(2) 0.00307(17) 0.00496(18) 0.01049(17)
O123 0.0236(12) 0.0274(12) 0.0215(13) 0.0025(10) 0.0022(10) 0.0099(10)
C1A 0.0289(19) 0.033(2) 0.025(2) -0.0027(16) -0.0058(16) 0.0123(16)
O1A 0.0278(13) 0.0291(13) 0.0195(12) -0.0012(10) 0.0005(10) 0.0102(11)
C2A 0.0287(18) 0.0259(18) 0.026(2) -0.0003(15) -0.0010(15) 0.0119(15)
C3A 0.034(2) 0.033(2) 0.030(2) 0.0024(17) 0.0043(17) 0.0114(17)
C4A 0.047(2) 0.041(2) 0.031(2) -0.0047(18) 0.0081(19) 0.020(2)
C5A 0.061(3) 0.040(2) 0.040(3) -0.007(2) 0.001(2) 0.027(2)
C6A 0.039(2) 0.030(2) 0.032(2) 0.0012(17) -0.0026(18) 0.0140(17)
C21A 0.0281(18) 0.0321(19) 0.0196(18) 0.0058(15) 0.0024(15) 0.0134(16)
N22A 0.0300(16) 0.0247(15) 0.0183(15) 0.0010(12) 0.0013(12) 0.0104(13)
O23A 0.0300(13) 0.0239(12) 0.0223(13) 0.0013(10) 0.0022(10) 0.0086(11)
C24A 0.0299(19) 0.034(2) 0.029(2) 0.0018(16) 0.0102(16) 0.0110(16)
C1B 0.0263(19) 0.049(2) 0.0161(18) 0.0025(17) 0.0008(15) 0.0134(17)
O1B 0.0217(12) 0.0385(14) 0.0313(15) 0.0064(12) 0.0039(11) 0.0105(11)
C2B 0.0264(19) 0.045(2) 0.025(2) -0.0028(18) 0.0033(16) 0.0122(17)
C3B 0.042(2) 0.053(3) 0.048(3) -0.002(2) 0.001(2) 0.028(2)
C4B 0.029(2) 0.075(3) 0.058(3) -0.003(3) 0.001(2) 0.027(2)
C5B 0.026(2) 0.066(3) 0.049(3) 0.005(2) 0.0042(19) 0.012(2)
C6B 0.027(2) 0.048(2) 0.031(2) 0.0066(19) 0.0006(17) 0.0069(18)
C21B 0.037(2) 0.041(2) 0.030(2) -0.0020(18) 0.0003(17) 0.0213(18)
N22B 0.0287(16) 0.0309(16) 0.0221(16) 0.0043(13) 0.0025(13) 0.0112(13)
O23B 0.0268(13) 0.0286(13) 0.0287(14) -0.0003(11) 0.0042(11) 0.0085(11)
C24B 0.039(2) 0.051(3) 0.088(4) -0.007(3) 0.006(3) 0.024(2)
O1C 0.0434(16) 0.0333(15) 0.0415(17) 0.0073(13) -0.0031(14) 0.0138(13)
C1C 0.054(3) 0.041(2) 0.040(2) 0.002(2) 0.003(2) 0.031(2)
C2C 0.044(2) 0.044(2) 0.037(2) 0.0047(19) -0.0016(19) 0.026(2)
C3C 0.058(3) 0.055(3) 0.051(3) 0.004(2) -0.007(2) 0.035(2)
C4C 0.084(4) 0.070(4) 0.050(3) 0.003(3) -0.018(3) 0.046(3)
C5C 0.089(4) 0.059(3) 0.050(3) 0.015(2) 0.000(3) 0.047(3)
C6C 0.064(3) 0.044(3) 0.047(3) 0.014(2) 0.009(2) 0.031(2)
C21C 0.039(2) 0.040(2) 0.035(2) 0.0046(18) -0.0034(18) 0.0184(19)
N22C 0.0353(17) 0.0314(17) 0.0264(17) 0.0057(13) 0.0045(14) 0.0150(14)
O23C 0.0283(13) 0.0258(13) 0.0275(14) 0.0042(10) 0.0003(11) 0.0110(11)
C24C 0.041(2) 0.058(3) 0.060(3) 0.017(2) 0.003(2) 0.025(2)
N1D 0.0297(16) 0.0266(15) 0.0298(18) -0.0005(13) -0.0010(13) 0.0124(13)
C2D 0.034(2) 0.036(2) 0.033(2) 0.0049(17) 0.0058(17) 0.0122(18)
C3D 0.0280(19) 0.0294(19) 0.037(2) -0.0031(17) -0.0012(17) 0.0093(16)
C4D 0.036(2) 0.039(2) 0.038(2) -0.0143(19) -0.0114(18) 0.0181(19)
C5D 0.044(2) 0.046(2) 0.026(2) -0.0018(18) -0.0035(18) 0.023(2)
C6D 0.033(2) 0.035(2) 0.024(2) 0.0013(16) 0.0032(16) 0.0132(17)
N1E 0.0336(17) 0.0328(17) 0.0266(17) 0.0056(14) 0.0021(14) 0.0148(14)
C2E 0.041(2) 0.040(2) 0.036(2) 0.0092(19) 0.0022(19) 0.0108(19)
C3E 0.050(3) 0.065(3) 0.030(2) 0.011(2) 0.005(2) 0.006(2)
C4E 0.051(3) 0.082(4) 0.026(2) -0.012(2) 0.005(2) 0.009(3)
C5E 0.047(3) 0.055(3) 0.028(2) -0.008(2) -0.003(2) 0.017(2)
C6E 0.036(2) 0.036(2) 0.030(2) 0.0037(17) -0.0045(17) 0.0142(18)
O1F 0.0223(12) 0.0287(13) 0.0240(13) 0.0030(10) -0.0007(10) 0.0068(10)
C2F 0.0246(18) 0.037(2) 0.030(2) -0.0017(17) -0.0049(16) 0.0085(16)
O1G 0.0329(13) 0.0266(12) 0.0243(13) 0.0003(11) 0.0021(11) 0.0113(11)
C2G 0.083(3) 0.041(2) 0.045(3) -0.001(2) 0.013(3) 0.034(2)

loop_
_atom_type_symbol
_atom_type_description
_atom_type_scat_dispersion_real
_atom_type_scat_dispersion_imag
_atom_type_scat_source
C C 0.0033 0.0016 'International Tables Vol C Tables 4.2.6.8 and 6.1.1.4'
H H 0.0000 0.0000 'International Tables Vol C Tables 4.2.6.8 and 6.1.1.4'
Br Br -0.2901 2.4595 'International Tables Vol C Tables 4.2.6.8 and 6.1.1.4'
Fe Fe 0.3463 0.8444 'International Tables Vol C Tables 4.2.6.8 and 6.1.1.4'
N N 0.0061 0.0033 'International Tables Vol C Tables 4.2.6.8 and 6.1.1.4'
O O 0.0106 0.0060 'International Tables Vol C Tables 4.2.6.8 and 6.1.1.4'

loop_
_geom_angle_atom_site_label_1
_geom_angle_atom_site_label_2
_geom_angle_atom_site_label_3
_geom_angle
_geom_angle_site_symmetry_1
_geom_angle_site_symmetry_3
_geom_angle_publ_flag
O1F Fe1 O1A 96.62(10) 13_655 . ?
O1F Fe1 O23C 92.50(9) 13_655 13_655 ?
O1A Fe1 O23C 156.41(9) . 13_655 ?
O1F Fe1 O123 78.52(9) 13_655 13_655 ?
O1A Fe1 O123 81.04(9) . 13_655 ?
O23C Fe1 O123 79.54(9) 13_655 13_655 ?
O1F Fe1 N22A 160.13(10) 13_655 . ?
O1A Fe1 N22A 81.19(10) . . ?
O23C Fe1 N22A 82.86(10) 13_655 . ?
O123 Fe1 N22A 81.63(9) 13_655 . ?
O1F Fe1 Br1 98.68(7) 13_655 . ?
O1A Fe1 Br1 98.70(7) . . ?
O23C Fe1 Br1 101.36(7) 13_655 . ?
O123 Fe1 Br1 177.12(7) 13_655 . ?
N22A Fe1 Br1 101.18(8) . . ?
O1B Fe2 O123 107.14(10) . 13_655 ?
O1B Fe2 O1F 92.40(10) . . ?
O123 Fe2 O1F 98.73(9) 13_655 . ?
O1B Fe2 O123 168.42(10) . . ?
O123 Fe2 O123 81.99(9) 13_655 . ?
O1F Fe2 O123 78.94(9) . . ?
O1B Fe2 N22B 86.72(11) . . ?
O123 Fe2 N22B 158.73(10) 13_655 . ?
O1F Fe2 N22B 96.67(10) . . ?
O123 Fe2 N22B 86.68(10) . . ?
O1B Fe2 O1A 91.12(10) . . ?
O123 Fe2 O1A 80.20(9) 13_655 . ?
O1F Fe2 O1A 176.47(9) . . ?
O123 Fe2 O1A 97.57(9) . . ?
N22B Fe2 O1A 83.54(10) . . ?
O23B Fe3 O123 92.90(10) . . ?
O23B Fe3 O1G 98.97(10) . . ?
O123 Fe3 O1G 164.98(10) . . ?
O23B Fe3 O23C 91.88(10) . . ?
O123 Fe3 O23C 81.66(9) . . ?
O1G Fe3 O23C 88.76(9) . . ?
O23B Fe3 O23A 167.90(10) . 13_655 ?
O123 Fe3 O23A 92.35(9) . 13_655 ?
O1G Fe3 O23A 74.29(9) . 13_655 ?
O23C Fe3 O23A 78.12(9) . 13_655 ?
O23B Fe3 N1D 96.37(11) . . ?
O123 Fe3 N1D 97.17(10) . . ?
O1G Fe3 N1D 90.65(10) . . ?
O23C Fe3 N1D 171.73(10) . . ?
O23A Fe3 N1D 93.78(10) 13_655 . ?
O1C Fe4 O1G 102.76(11) . . ?
O1C Fe4 O23A 164.37(10) . 13_655 ?
O1G Fe4 O23A 75.15(9) . 13_655 ?
O1C Fe4 N1E 87.05(12) . . ?
O1G Fe4 N1E 166.71(10) . . ?
O23A Fe4 N1E 92.97(10) 13_655 . ?
O1C Fe4 N22C 83.82(11) . . ?
O1G Fe4 N22C 81.93(10) . . ?
O23A Fe4 N22C 80.55(10) 13_655 . ?
N1E Fe4 N22C 90.37(11) . . ?
O1C Fe4 Br2 98.70(8) . . ?
O1G Fe4 Br2 93.22(7) . . ?
O23A Fe4 Br2 96.89(7) 13_655 . ?
N1E Fe4 Br2 94.12(8) . . ?
N22C Fe4 Br2 174.95(8) . . ?
Fe3 O123 Fe2 139.58(12) . 13_655 ?
Fe3 O123 Fe2 116.05(11) . . ?
Fe2 O123 Fe2 98.01(9) 13_655 . ?
Fe3 O123 Fe1 96.52(9) . 13_655 ?
Fe2 O123 Fe1 99.81(10) 13_655 13_655 ?
Fe2 O123 Fe1 97.88(9) . 13_655 ?
O1A C1A C6A 118.2(3) . . ?
O1A C1A C2A 122.2(3) . . ?
C6A C1A C2A 119.6(3) . . ?
C1A O1A Fe1 120.5(2) . . ?
C1A O1A Fe2 121.2(2) . . ?
Fe1 O1A Fe2 98.96(10) . . ?
C3A C2A C1A 118.3(3) . . ?
C3A C2A C21A 119.8(3) . . ?
C1A C2A C21A 121.5(3) . . ?
C4A C3A C2A 121.9(3) . . ?
C4A C3A H3A 119.0 . . ?
C2A C3A H3A 119.0 . . ?
C3A C4A C5A 119.2(4) . . ?
C3A C4A H4A 120.4 . . ?
C5A C4A H4A 120.4 . . ?
C4A C5A C6A 120.5(4) . . ?
C4A C5A H5A 119.8 . . ?
C6A C5A H5A 119.8 . . ?
C1A C6A C5A 120.4(4) . . ?
C1A C6A H6A 119.8 . . ?
C5A C6A H6A 119.8 . . ?
N22A C21A C2A 118.4(3) . . ?
N22A C21A C24A 122.2(3) . . ?
C2A C21A C24A 119.3(3) . . ?
C21A N22A O23A 116.9(3) . . ?
C21A N22A Fe1 128.5(2) . . ?
O23A N22A Fe1 113.90(18) . . ?
N22A O23A Fe4 123.44(18) . 13_655 ?
N22A O23A Fe3 108.12(16) . 13_655 ?
Fe4 O23A Fe3 96.04(9) 13_655 13_655 ?
C21A C24A H24A 109.5 . . ?
C21A C24A H24B 109.5 . . ?
H24A C24A H24B 109.5 . . ?
C21A C24A H24C 109.5 . . ?
H24A C24A H24C 109.5 . . ?
H24B C24A H24C 109.5 . . ?
O1B C1B C6B 116.8(4) . . ?
O1B C1B C2B 124.0(3) . . ?
C6B C1B C2B 119.2(3) . . ?
C1B O1B Fe2 131.1(2) . . ?
C3B C2B C1B 117.4(3) . . ?
C3B C2B C21B 118.6(4) . . ?
C1B C2B C21B 123.9(3) . . ?
C4B C3B C2B 122.3(4) . . ?
C4B C3B H3B 118.8 . . ?
C2B C3B H3B 118.8 . . ?
C5B C4B C3B 119.7(4) . . ?
C5B C4B H4B 120.1 . . ?
C3B C4B H4B 120.1 . . ?
C6B C5B C4B 120.9(4) . . ?
C6B C5B H5B 119.6 . . ?
C4B C5B H5B 119.6 . . ?
C5B C6B C1B 120.5(4) . . ?
C5B C6B H6B 119.8 . . ?
C1B C6B H6B 119.8 . . ?
N22B C21B C2B 119.9(3) . . ?
N22B C21B C24B 120.0(3) . . ?
C2B C21B C24B 120.1(3) . . ?
C21B N22B O23B 115.6(3) . . ?
C21B N22B Fe2 129.7(2) . . ?
O23B N22B Fe2 114.5(2) . . ?
N22B O23B Fe3 116.13(19) . . ?
C21B C24B H24D 109.5 . . ?
C21B C24B H24E 109.5 . . ?
H24D C24B H24E 109.5 . . ?
C21B C24B H24F 109.5 . . ?
H24D C24B H24F 109.5 . . ?
H24E C24B H24F 109.5 . . ?
C1C O1C Fe4 124.9(2) . . ?
O1C C1C C6C 118.5(4) . . ?
O1C C1C C2C 123.5(4) . . ?
C6C C1C C2C 117.9(4) . . ?
C1C C2C C3C 119.5(4) . . ?
C1C C2C C21C 122.0(4) . . ?
C3C C2C C21C 118.4(4) . . ?
C4C C3C C2C 121.0(4) . . ?
C4C C3C H3C 119.5 . . ?
C2C C3C H3C 119.5 . . ?
C3C C4C C5C 119.5(5) . . ?
C3C C4C H4C 120.3 . . ?
C5C C4C H4C 120.3 . . ?
C6C C5C C4C 120.6(4) . . ?
C6C C5C H5C 119.7 . . ?
C4C C5C H5C 119.7 . . ?
C5C C6C C1C 121.4(4) . . ?
C5C C6C H6C 119.3 . . ?
C1C C6C H6C 119.3 . . ?
N22C C21C C2C 117.6(3) . . ?
N22C C21C C24C 121.5(3) . . ?
C2C C21C C24C 120.9(3) . . ?
C21C N22C O23C 114.9(3) . . ?
C21C N22C Fe4 128.3(3) . . ?
O23C N22C Fe4 114.30(19) . . ?
N22C O23C Fe1 120.73(19) . 13_655 ?
N22C O23C Fe3 111.47(17) . . ?
Fe1 O23C Fe3 93.30(9) 13_655 . ?
C21C C24C H24G 109.5 . . ?
C21C C24C H24H 109.5 . . ?
H24G C24C H24H 109.5 . . ?
C21C C24C H24I 109.5 . . ?
H24G C24C H24I 109.5 . . ?
H24H C24C H24I 109.5 . . ?
C6D N1D C2D 118.0(3) . . ?
C6D N1D Fe3 122.6(2) . . ?
C2D N1D Fe3 119.4(2) . . ?
N1D C2D C3D 121.9(4) . . ?
N1D C2D H2D 119.0 . . ?
C3D C2D H2D 119.0 . . ?
C4D C3D C2D 119.4(4) . . ?
C4D C3D H3D 120.3 . . ?
C2D C3D H3D 120.3 . . ?
C3D C4D C5D 119.4(3) . . ?
C3D C4D H4D 120.3 . . ?
C5D C4D H4D 120.3 . . ?
C4D C5D C6D 118.7(4) . . ?
C4D C5D H5D 120.6 . . ?
C6D C5D H5D 120.6 . . ?
N1D C6D C5D 122.5(3) . . ?
N1D C6D H6D 118.7 . . ?
C5D C6D H6D 118.7 . . ?
C2E N1E C6E 117.6(3) . . ?
C2E N1E Fe4 119.7(3) . . ?
C6E N1E Fe4 122.4(2) . . ?
N1E C2E C3E 121.4(4) . . ?
N1E C2E H2E 119.3 . . ?
C3E C2E H2E 119.3 . . ?
C4E C3E C2E 119.1(4) . . ?
C4E C3E H3E 120.4 . . ?
C2E C3E H3E 120.4 . . ?
C3E C4E C5E 119.7(4) . . ?
C3E C4E H4E 120.2 . . ?
C5E C4E H4E 120.2 . . ?
C6E C5E C4E 118.6(4) . . ?
C6E C5E H5E 120.7 . . ?
C4E C5E H5E 120.7 . . ?
N1E C6E C5E 123.5(4) . . ?
N1E C6E H6E 118.3 . . ?
C5E C6E H6E 118.3 . . ?
C2F O1F Fe1 127.0(2) . 13_655 ?
C2F O1F Fe2 123.1(2) . . ?
Fe1 O1F Fe2 104.66(10) 13_655 . ?
O1F C2F H2F1 109.5 . . ?
O1F C2F H2F2 109.5 . . ?
H2F1 C2F H2F2 109.5 . . ?
O1F C2F H2F3 109.5 . . ?
H2F1 C2F H2F3 109.5 . . ?
H2F2 C2F H2F3 109.5 . . ?
C2G O1G Fe3 127.6(2) . . ?
C2G O1G Fe4 125.6(2) . . ?
Fe3 O1G Fe4 104.91(11) . . ?
O1G C2G H2G1 109.5 . . ?
O1G C2G H2G2 109.5 . . ?
H2G1 C2G H2G2 109.5 . . ?
O1G C2G H2G3 109.5 . . ?
H2G1 C2G H2G3 109.5 . . ?
H2G2 C2G H2G3 109.5 . . ?

loop_
_geom_bond_atom_site_label_1
_geom_bond_atom_site_label_2
_geom_bond_distance
_geom_bond_site_symmetry_2
_geom_bond_publ_flag
Fe1 O1F 1.960(2) 13_655 ?
Fe1 O1A 1.989(2) . ?
Fe1 O23C 2.047(2) 13_655 ?
Fe1 O123 2.111(2) 13_655 ?
Fe1 N22A 2.142(3) . ?
Fe1 Br1 2.4026(6) . ?
Fe2 O1B 1.887(2) . ?
Fe2 O123 1.993(2) 13_655 ?
Fe2 O1F 2.006(2) . ?
Fe2 O123 2.052(2) . ?
Fe2 N22B 2.109(3) . ?
Fe2 O1A 2.141(2) . ?
Fe3 O23B 1.906(2) . ?
Fe3 O123 1.946(2) . ?
Fe3 O1G 1.967(2) . ?
Fe3 O23C 2.118(2) . ?
Fe3 O23A 2.122(2) 13_655 ?
Fe3 N1D 2.137(3) . ?
Fe4 O1C 1.896(3) . ?
Fe4 O1G 1.972(2) . ?
Fe4 O23A 2.080(2) 13_655 ?
Fe4 N1E 2.180(3) . ?
Fe4 N22C 2.186(3) . ?
Fe4 Br2 2.4900(6) . ?
O123 Fe2 1.993(2) 13_655 ?
O123 Fe1 2.111(2) 13_655 ?
C1A O1A 1.364(4) . ?
C1A C6A 1.382(5) . ?
C1A C2A 1.411(5) . ?
C2A C3A 1.402(5) . ?
C2A C21A 1.473(5) . ?
C3A C4A 1.368(5) . ?
C3A H3A 0.9500 . ?
C4A C5A 1.383(6) . ?
C4A H4A 0.9500 . ?
C5A C6A 1.394(5) . ?
C5A H5A 0.9500 . ?
C6A H6A 0.9500 . ?
C21A N22A 1.275(4) . ?
C21A C24A 1.499(4) . ?
N22A O23A 1.403(3) . ?
O23A Fe4 2.080(2) 13_655 ?
O23A Fe3 2.122(2) 13_655 ?
C24A H24A 0.9800 . ?
C24A H24B 0.9800 . ?
C24A H24C 0.9800 . ?
C1B O1B 1.319(4) . ?
C1B C6B 1.417(5) . ?
C1B C2B 1.418(5) . ?
C2B C3B 1.404(5) . ?
C2B C21B 1.469(5) . ?
C3B C4B 1.374(6) . ?
C3B H3B 0.9500 . ?
C4B C5B 1.372(6) . ?
C4B H4B 0.9500 . ?
C5B C6B 1.371(6) . ?
C5B H5B 0.9500 . ?
C6B H6B 0.9500 . ?
C21B N22B 1.301(4) . ?
C21B C24B 1.500(5) . ?
N22B O23B 1.391(3) . ?
C24B H24D 0.9800 . ?
C24B H24E 0.9800 . ?
C24B H24F 0.9800 . ?
O1C C1C 1.320(5) . ?
C1C C6C 1.403(6) . ?
C1C C2C 1.415(6) . ?
C2C C3C 1.416(6) . ?
C2C C21C 1.468(5) . ?
C3C C4C 1.373(6) . ?
C3C H3C 0.9500 . ?
C4C C5C 1.390(7) . ?
C4C H4C 0.9500 . ?
C5C C6C 1.383(6) . ?
C5C H5C 0.9500 . ?
C6C H6C 0.9500 . ?
C21C N22C 1.297(5) . ?
C21C C24C 1.479(5) . ?
N22C O23C 1.394(3) . ?
O23C Fe1 2.047(2) 13_655 ?
C24C H24G 0.9800 . ?
C24C H24H 0.9800 . ?
C24C H24I 0.9800 . ?
N1D C6D 1.339(5) . ?
N1D C2D 1.350(4) . ?
C2D C3D 1.370(5) . ?
C2D H2D 0.9500 . ?
C3D C4D 1.367(5) . ?
C3D H3D 0.9500 . ?
C4D C5D 1.372(5) . ?
C4D H4D 0.9500 . ?
C5D C6D 1.375(5) . ?
C5D H5D 0.9500 . ?
C6D H6D 0.9500 . ?
N1E C2E 1.336(5) . ?
N1E C6E 1.340(4) . ?
C2E C3E 1.395(6) . ?
C2E H2E 0.9500 . ?
C3E C4E 1.352(6) . ?
C3E H3E 0.9500 . ?
C4E C5E 1.364(6) . ?
C4E H4E 0.9500 . ?
C5E C6E 1.356(5) . ?
C5E H5E 0.9500 . ?
C6E H6E 0.9500 . ?
O1F C2F 1.433(4) . ?
O1F Fe1 1.960(2) 13_655 ?
C2F H2F1 0.9800 . ?
C2F H2F2 0.9800 . ?
C2F H2F3 0.9800 . ?
O1G C2G 1.410(4) . ?
C2G H2G1 0.9800 . ?
C2G H2G2 0.9800 . ?
C2G H2G3 0.9800 . ?

loop_
_platon_squeeze_void_nr
_platon_squeeze_void_average_x
_platon_squeeze_void_average_y
_platon_squeeze_void_average_z
_platon_squeeze_void_volume
_platon_squeeze_void_count_electrons
_platon_squeeze_void_content
1 0.000 0.000 -0.004 1517 320 ' '
2 0.333 0.667 0.793 1515 319 ' '
3 0.667 0.333 0.459 1515 320 ' '
